data_2201317
loop_
_publ_author_name
'Wickleder, Mathias S.'

_publ_section_title
;
Sodium selenite, Na~2~SeO~3~
;
_journal_name_full 'Acta Crystallographica, Section E'
_journal_page_first i103
_journal_page_last i104
_journal_paper_doi 10.1107/S1600536802019384
_journal_volume 58
_journal_year 2002
_chemical_formula_iupac 'Na2 Se1 O3'
_chemical_formula_moiety 'O3 Se, 2(Na)'
_chemical_formula_sum 'Na2 O3 Se'
_chemical_formula_weight 172.94
_chemical_name_common 'sodium selenite'
_space_group_IT_number 14
_symmetry_cell_setting monoclinic
_symmetry_space_group_name_Hall '-P 2ybc'
_symmetry_space_group_name_H-M 'P 1 21/c 1'
_cell_angle_alpha 90.00
_cell_angle_beta 91.11(3)
_cell_angle_gamma 90.00
_cell_formula_units_Z 4
_cell_length_a 4.9089(13)
_cell_length_b 10.0072(15)
_cell_length_c 6.8535(15)
_cell_measurement_temperature 293(2)
_cell_volume 336.61(13)
_database_code_amcsd 0010389
_diffrn_ambient_temperature 293(2)
_exptl_crystal_density_diffrn 3.413
_cod_original_sg_symbol_H-M 'P 21/c'
_cod_database_code 2201317
_amcsd_formula_title Na2SeO3

loop_
_space_group_symop_operation_xyz
'x, y, z'
'-x, y+1/2, -z+1/2'
'-x, -y, -z'
'x, -y-1/2, z-1/2'

loop_
_atom_site_label
_atom_site_fract_x
_atom_site_fract_y
_atom_site_fract_z
_atom_site_U_iso_or_equiv
_atom_site_adp_type
_atom_site_calc_flag
_atom_site_refinement_flags
_atom_site_occupancy
_atom_site_disorder_assembly
_atom_site_disorder_group
_atom_site_type_symbol
Na1 0.2431(4) 0.7470(3) 0.4151(3) 0.0190(5) Uani d . 1 . . Na
Na2 0.7397(4) 0.9133(3) 0.6526(3) 0.0179(5) Uani d . 1 . . Na
Se1 0.77619(10) 0.91566(6) 0.18757(7) 0.01143(17) Uani d . 1 . . Se
O1 0.7517(7) 1.0567(4) 0.3253(6) 0.0163(8) Uani d . 1 . . O
O2 0.7152(8) 0.7920(4) 0.3523(5) 0.0169(9) Uani d . 1 . . O
O3 1.1158(7) 0.8996(4) 0.1645(5) 0.0169(8) Uani d . 1 . . O

loop_
_atom_site_aniso_label
_atom_site_aniso_U_11
_atom_site_aniso_U_22
_atom_site_aniso_U_33
_atom_site_aniso_U_12
_atom_site_aniso_U_13
_atom_site_aniso_U_23
Na1 0.0183(12) 0.0174(11) 0.0213(11) -0.0018(10) 0.0037(8) 0.0041(12)
Na2 0.0159(11) 0.0148(11) 0.0229(11) -0.0013(10) 0.0011(8) -0.0036(11)
Se1 0.0112(2) 0.0095(3) 0.0136(2) 0.0005(3) 0.00239(15) -0.0002(3)
O1 0.0131(19) 0.015(2) 0.0213(18) 0.0000(16) 0.0039(14) -0.0016(17)
O2 0.019(2) 0.013(2) 0.019(2) 0.0006(16) 0.0035(16) 0.0024(15)
O3 0.0168(19) 0.016(2) 0.0184(18) 0.0017(17) 0.0049(14) 0.0016(16)

loop_
_geom_bond_atom_site_label_1
_geom_bond_atom_site_label_2
_geom_bond_site_symmetry_2
_geom_bond_distance
_geom_bond_publ_flag
Na1 O3 4_476 2.347(4) yes
Na1 O3 1_455 2.373(4) yes
Na1 O2 . 2.408(4) yes
Na1 O1 2_645 2.518(5) yes
Na1 O1 3_676 2.650(4) yes
Na1 O2 1_455 2.657(5) yes
Na1 Se1 1_455 3.224(2) no
Na1 Na2 . 3.348(3) no
Na1 Se1 2_645 3.390(3) no
Na1 Se1 4_476 3.400(2) no
Na1 Na2 1_455 3.418(4) no
Na1 Na2 4_475 3.427(3) no
Na2 O3 3_776 2.354(5) yes
Na2 O2 . 2.391(5) yes
Na2 O1 3_676 2.438(4) yes
Na2 O2 4_576 2.473(5) yes
Na2 O1 3_776 2.516(4) yes
Na2 O1 . 2.664(4) yes
Na2 Se1 3_776 3.110(2) no
Na2 Se1 . 3.196(2) no
Na2 Se1 3_676 3.263(2) no
Na2 Se1 4_576 3.306(3) ?
Se1 O3 . 1.685(4) yes
Se1 O1 . 1.703(4) yes
Se1 O2 . 1.705(4) yes

loop_
_cod_related_entry_id
_cod_related_entry_database
_cod_related_entry_code
1 AMCSD 0010389
